data_1008945
loop_
_publ_author_name
'Chiadmi, M'
'Vicat, J'
'Tran Qui, D'
'Boudjada, A'

_publ_section_title
;
Structure de l'orthophosphate acide de thallium a valence mixte, (Tl3
(Tl0.5 (H3 O)0.5) H14 (P O4)8) (H2 O)4
;
_journal_coden_ASTM ACSCEE
_journal_name_full 'Acta Crystallographica C (39,1983-)'
_journal_page_first 811
_journal_page_last 814
_journal_volume 41
_journal_year 1985
_chemical_formula_structural '(Tl3 (Tl.5 (H3 O).5) H14 (P O4)8) (H2 O)4'
_chemical_formula_sum 'H23.5 O36.5 P8 Tl3.5'
_chemical_name_systematic 'Thallium phosphate hydrate *'
_space_group_IT_number 2
_symmetry_cell_setting triclinic
_symmetry_Int_Tables_number 2
_symmetry_space_group_name_Hall '-P 1'
_symmetry_space_group_name_H-M 'P -1'
_cell_angle_alpha 90.14(2)
_cell_angle_beta 90.01(1)
_cell_angle_gamma 119.46(4)
_cell_formula_units_Z 2
_cell_length_a 9.820(8)
_cell_length_b 9.973(6)
_cell_length_c 17.87(1)
_cell_volume 1523.8
_refine_ls_R_factor_all 0.07
_cod_database_code 1008945

loop_
_symmetry_equiv_pos_as_xyz
x,y,z
-x,-y,-z

loop_
_atom_site_label
_atom_site_type_symbol
_atom_site_symmetry_multiplicity
_atom_site_Wyckoff_symbol
_atom_site_fract_x
_atom_site_fract_y
_atom_site_fract_z
_atom_site_occupancy
_atom_site_attached_hydrogens
_atom_site_calc_flag
Tl1 Tl3+ 2 i 0.6634(1) 0.0001(1) 0.25013(6) 1. 0 d
Tl2 Tl3+ 2 i 0.8125(1) 0.5759(1) 0.24197(6) 1. 0 d
Tl3 Tl3+ 2 i 0.2367(1) 0.4242(1) 0.25821(6) 1. 0 d
Tl4 Tl1+ 2 i 0.2407(2) 0.0001(2) 0.25006(13) 0.5 0 d
P1 P5+ 2 i 0.1153(7) 0.6422(7) 0.3606(5) 1. 0 d
P2 P5+ 2 i 0.3591(7) 0.7497(7) 0.1399(4) 1. 0 d
P3 P5+ 2 i 0.9968(7) 0.1081(7) 0.3641(5) 1. 0 d
P4 P5+ 2 i 0.4734(7) 0.3579(8) 0.1400(4) 1. 0 d
P5 P5+ 2 i 0.8892(7) 0.8924(7) 0.1366(4) 1. 0 d
P6 P5+ 2 i 0.5787(7) 0.6756(7) 0.3475(4) 1. 0 d
P7 P5+ 2 i 0.6093(7) 0.2500(7) 0.3609(4) 1. 0 d
P8 P5+ 2 i 0.9033(7) 0.3248(7) 0.1520(4) 1. 0 d
O1 O2- 2 i 0.132(2) 0.503(2) 0.340(1) 1. 0 d
O2 O2- 2 i 0.035(2) 0.689(2) 0.303(1) 1. 0 d
O3 O2- 2 i 0.033(3) 0.615(3) 0.436(2) 1. 0 d
O4 O2- 2 i 0.274(2) 0.785(2) 0.380(1) 1. 0 d
O5 O2- 2 i 0.436(3) 0.759(3) 0.065(2) 1. 0 d
O6 O2- 2 i 0.197(2) 0.734(2) 0.117(2) 1. 0 d
O7 O2- 2 i 0.449(2) 0.901(2) 0.183(1) 1. 0 d
O8 O2- 2 i 0.342(3) 0.610(2) 0.174(1) 1. 0 d
O9 O2- 2 i 0.989(2) 0.952(2) 0.370(1) 1. 0 d
O10 O2- 2 i 0.016(3) 0.168(2) 0.445(1) 1. 0 d
O11 O2- 2 i 0.148(2) 0.211(2) 0.322(1) 1. 0 d
O12 O2- 2 i 0.851(2) 0.092(2) 0.333(1) 1. 0 d
O13 O2- 2 i 0.627(1) 0.496(2) 0.157(1) 1. 0 d
O14 O2- 2 i 0.484(2) 0.208(1) 0.122(1) 1. 0 d
O15 O2- 2 i 0.347(2) 0.310(2) 0.197(1) 1. 0 d
O16 O2- 2 i 0.418(2) 0.386(2) 0.063(1) 1. 0 d
O17 O2- 2 i 0.850(3) 0.836(3) 0.053(1) 1. 0 d
O18 O2- 2 i 0.933(2) 0.786(2) 0.174(1) 1. 0 d
O19 O2- 2 i 0.044(2) 0.051(2) 0.133(2) 1. 0 d
O20 O2- 2 i 0.755(2) 0.904(2) 0.166(1) 1. 0 d
O21 O2- 2 i 0.449(2) 0.509(2) 0.330(1) 1. 0 d
O22 O2- 2 i 0.532(2) 0.791(2) 0.323(1) 1. 0 d
O23 O2- 2 i 0.738(2) 0.705(2) 0.317(1) 1. 0 d
O24 O2- 2 i 0.596(2) 0.697(2) 0.435(1) 1. 0 d
O25 O2- 2 i 0.546(2) 0.099(2) 0.318(1) 1. 0 d
O26 O2- 2 i 0.675(3) 0.239(2) 0.437(1) 1. 0 d
O27 O2- 2 i 0.732(3) 0.392(2) 0.323(1) 1. 0 d
O28 O2- 2 i 0.464(2) 0.264(2) 0.385(1) 1. 0 d
O29 O2- 2 i 0.941(2) 0.491(2) 0.169(1) 1. 0 d
O30 O2- 2 i 0.027(2) 0.290(2) 0.187(1) 1. 0 d
O31 O2- 2 i 0.738(2) 0.207(2) 0.179(1) 1. 0 d
O32 O2- 2 i 0.901(2) 0.305(2) 0.066(1) 1. 0 d
O33 O2- 2 i 0.291(3) 0.012(3) 0.998(2) 1. 2 d
O34 O2- 2 i 0.285(3) 0.992(3) 0.498(1) 1. 2 d
O35 O2- 2 i 0.180(3) 0.446(3) 0.999(1) 1. 2 d
O36 O2- 2 i 0.262(3) 0.444(3) 0.503(1) 1. 2 d
O37 O2- 2 i 0.2407(2) 0.0001(2) 0.25006(13) 0.5 3 d
H1 H1+ 2 i -1. -1. -1. 23.5 0 dum

loop_
_atom_type_symbol
_atom_type_oxidation_number
Tl3+ 3.000
Tl1+ 1.000
P5+ 5.000
O2- -2.000
H1+ 1.000
